data_7001146
loop_
_publ_author_name
'Stoccoro, Sergio'
'Alesso, Giuseppe'
'Cinellu, Maria Agostina'
'Minghetti, Giovanni'
'Zucca, Antonio'
'Manassero, Mario'
'Manassero, Carlo'

_publ_section_title
;
 Reactivity of 1,3-bis(2-pyridyl)benzene, N&#x2041;CH&#x2041;N, with
 gold(iii) chlorides: salts, adducts and cyclometalated pincer
 derivatives. Crystal and molecular structures of
 [HN&#x2041;CH&#x2041;N][AuCl4], [Au(N&#x2041;C&#x2041;N)Cl][PF6] and
 [Au(N&#x2041;C&#x2041;N)Cl(PPh3)2][PF6]
;
_journal_issue 18
_journal_name_full 'Dalton Transactions'
_journal_page_first 3467
_journal_page_last 3477
_journal_paper_doi 10.1039/b822842f
_journal_year 2009
_chemical_formula_sum 'C16 H11 Au Cl F6 N2 P'
_chemical_formula_weight 608.66
_chemical_name_common (Au(N$C!N)Cl)(PF6)
_space_group_IT_number 14
_symmetry_cell_setting monoclinic
_symmetry_space_group_name_Hall '-P 2ybc'
_symmetry_space_group_name_H-M 'P 1 21/c 1'
_audit_creation_date 08-10-11
_audit_creation_method 'from The Personal SDP version 2.1.1'
_audit_update_record
;
2009-02-15 # Formatted by publCIF
;
_cell_angle_alpha 90
_cell_angle_beta 93.960(1)
_cell_angle_gamma 90
_cell_formula_units_Z 4
_cell_length_a 5.8260(5)
_cell_length_b 13.4747(12)
_cell_length_c 21.3305(19)
_cell_measurement_reflns_used 4452
_cell_measurement_temperature 150
_cell_measurement_theta_max 27
_cell_measurement_theta_min 3
_cell_volume 1670.5(3)
_computing_cell_refinement 'APEX II (Bruker)'
_computing_data_collection 'APEX II (Bruker)'
_computing_data_reduction 'SAINT (Bruker)'
_computing_structure_refinement ' Full-matrix least-squares (The Personal SDP, 1991)'
_computing_structure_solution ' SHELXS-86 (Sheldrick, 1986) as implemented in The Personal SDP'
_diffrn_ambient_temperature 150
_diffrn_measurement_device 'APEX II (Bruker)'
_diffrn_measurement_method omega
_diffrn_radiation_detector 'APEX II CCD area detector'
_diffrn_radiation_monochromator graphite
_diffrn_radiation_source 'fine-focus sealed tube'
_diffrn_radiation_type Mo-K\a
_diffrn_radiation_wavelength 0.71073
_diffrn_reflns_limit_h_max 7
_diffrn_reflns_limit_h_min -8
_diffrn_reflns_limit_k_max 18
_diffrn_reflns_limit_k_min -18
_diffrn_reflns_limit_l_max 28
_diffrn_reflns_limit_l_min -28
_diffrn_reflns_reduction_process SAINT
_diffrn_reflns_theta_max 27.00
_diffrn_reflns_theta_min 3.00
_diffrn_standards_decay_% 0.00
_diffrn_standards_number 227
_exptl_absorpt_coefficient_mu 9.129
_exptl_absorpt_correction_T_max 1.000
_exptl_absorpt_correction_T_min 0.320
_exptl_absorpt_correction_type empirical
_exptl_absorpt_process_details ' SADABS'
_exptl_crystal_colour yellow
_exptl_crystal_density_diffrn 2.420
_exptl_crystal_description stick
_exptl_crystal_F_000 1144
_exptl_crystal_size_max 0.310
_exptl_crystal_size_mid 0.020
_exptl_crystal_size_min 0.020
_refine_diff_density_max 4.288
_refine_diff_density_min -2.180
_refine_ls_goodness_of_fit_all 0.960
_refine_ls_goodness_of_fit_obs 0.960
_refine_ls_hydrogen_treatment noref
_refine_ls_matrix_type full
_refine_ls_number_constraints 0
_refine_ls_number_parameters 260
_refine_ls_number_reflns 4319
_refine_ls_number_restraints 0
_refine_ls_shift/esd_mean 0.001
_refine_ls_shift/su_max 0.007
_refine_ls_structure_factor_coef Fsqd
_refine_ls_weighting_scheme calc
_refine_ls_wR_factor_obs 0.077
_cod_data_source_file b822842f.txt
_cod_data_source_block compound_4d
_cod_database_code 7001146
_diffrn_reflns_number_total 17779
_diffrn_reflns_number_independent 4319
_r_int 0.0558
_total_number_of_frames 1260
_time_per_frame_seconds 10
_frame_width_degrees 0.50
_detector_sample_distance_cm 6.00
_refine_ls_r2_factor_all 0.070
_refine_ls_r2w_factor_obs 0.070
_conventional_r1_(i>2\s(i)) 0.040
_reflections_with_i>2\s(i) 3099
_refine_diff_density_esd 0.684

loop_
_symmetry_equiv_pos_as_xyz
+x,+y,+z
-x,1/2+y,1/2-z
-x,-y,-z
+x,1/2-y,1/2+z

loop_
_atom_site_aniso_label
_atom_site_aniso_U_11
_atom_site_aniso_U_22
_atom_site_aniso_U_33
_atom_site_aniso_U_12
_atom_site_aniso_U_13
_atom_site_aniso_U_23
_atom_site_aniso_type_symbol
Au 0.02216(9) 0.01846(9) 0.0250(1) -0.0047(1) 0.00262(8) -0.0020(1) Au
Cl 0.0277(7) 0.0229(7) 0.0334(9) -0.0090(5) 0.0026(6) -0.0035(7) Cl
P 0.0240(7) 0.0213(7) 0.042(1) 0.0010(6) -0.0003(7) -0.0014(8) P
F1 0.054(2) 0.035(2) 0.072(3) 0.005(2) -0.012(2) -0.025(2) F
F2 0.053(2) 0.032(2) 0.087(4) 0.008(2) -0.012(2) -0.019(2) F
F3A 0.195(8) 0.050(3) 0.062(5) -0.015(4) -0.021(5) 0.037(3) F
F4A 0.135(6) 0.078(4) 0.060(4) 0.024(4) -0.034(4) 0.013(4) F
F5A 0.038(3) 0.111(5) 0.204(6) -0.028(3) 0.055(3) -0.094(4) F
F6A 0.023(2) 0.088(4) 0.133(6) -0.009(3) 0.020(3) -0.035(4) F
N1 0.033(2) 0.021(2) 0.025(3) 0.000(2) 0.006(2) -0.002(2) N
N2 0.025(2) 0.024(2) 0.029(3) -0.003(2) 0.004(2) -0.001(2) N
C1 0.026(3) 0.027(3) 0.022(3) -0.006(2) 0.007(2) -0.009(3) C
C2 0.024(3) 0.020(3) 0.026(4) -0.003(2) 0.006(2) -0.007(3) C
C3 0.035(3) 0.024(3) 0.025(4) -0.005(3) 0.008(3) -0.002(3) C
C4 0.045(3) 0.022(3) 0.039(4) -0.013(3) 0.011(3) -0.001(3) C
C5 0.039(3) 0.032(3) 0.027(4) -0.013(3) 0.006(3) -0.007(3) C
C6 0.029(3) 0.034(3) 0.029(4) -0.012(3) 0.004(3) -0.012(3) C
C7 0.030(3) 0.030(3) 0.022(3) -0.003(3) 0.009(3) -0.003(3) C
C8 0.027(3) 0.035(3) 0.030(4) 0.002(3) 0.004(3) -0.002(3) C
C9 0.038(3) 0.041(4) 0.029(4) 0.008(3) 0.007(3) 0.006(3) C
C10 0.037(3) 0.027(3) 0.034(4) 0.006(3) 0.006(3) 0.002(3) C
C11 0.035(3) 0.023(3) 0.033(4) -0.003(3) 0.004(3) -0.001(3) C
C12 0.033(3) 0.025(3) 0.028(4) -0.003(3) 0.009(3) 0.001(3) C
C13 0.044(3) 0.024(3) 0.038(4) -0.004(3) 0.015(3) 0.004(3) C
C14 0.039(3) 0.036(4) 0.043(5) 0.006(3) 0.004(3) 0.011(3) C
C15 0.034(3) 0.037(4) 0.040(4) 0.007(3) 0.008(3) 0.005(3) C
C16 0.027(3) 0.035(3) 0.032(4) 0.000(3) 0.002(3) -0.004(3) C

loop_
_atom_site_label
_atom_site_fract_x
_atom_site_fract_y
_atom_site_fract_z
_atom_site_occupancy
_atom_site_U_iso_or_equiv
_atom_site_thermal_displace_type
_atom_site_type_symbol
Au 0.46840(4) 0.42870(2) 0.41257(1) 1.00 0.02183(8) Uani Au
Cl 0.7298(2) 0.5524(1) 0.45003(8) 1.00 0.0280(6) Uani Cl
P 0.3765(3) 0.4012(1) 0.16506(9) 1.00 0.0291(7) Uani P
F1 0.3560(7) 0.3006(3) 0.1260(2) 1.00 0.054(2) Uani F
F2 0.3973(7) 0.4999(3) 0.2055(2) 1.00 0.058(2) Uani F
F3A 0.285(1) 0.4589(5) 0.1040(3) 0.80 0.104(4) Uani F
F4A 0.460(1) 0.3409(5) 0.2270(3) 0.80 0.092(4) Uani F
F5A 0.6336(9) 0.4091(5) 0.1503(4) 0.80 0.115(3) Uani F
F6A 0.1230(8) 0.3894(5) 0.1834(3) 0.80 0.081(3) Uani F
F3B 0.195(3) 0.450(1) 0.1211(9) 0.20 0.031(4) Uiso F
F4B 0.561(3) 0.350(1) 0.2065(8) 0.20 0.025(4) Uiso F
F5B 0.563(3) 0.447(1) 0.127(1) 0.20 0.039(5) Uiso F
F6B 0.198(3) 0.359(1) 0.203(1) 0.20 0.040(5) Uiso F
N1 0.2460(8) 0.5142(4) 0.3597(2) 1.00 0.027(2) Uani N
N2 0.6174(8) 0.3080(3) 0.4556(2) 1.00 0.025(2) Uani N
C1 0.0653(9) 0.3581(4) 0.3439(3) 1.00 0.024(2) Uani C
C2 0.2508(9) 0.3270(4) 0.3817(3) 1.00 0.023(2) Uani C
C3 0.294(1) 0.2312(4) 0.4020(3) 1.00 0.028(2) Uani C
C4 0.133(1) 0.1600(4) 0.3821(3) 1.00 0.034(3) Uani C
C5 -0.058(1) 0.1883(5) 0.3438(3) 1.00 0.033(3) Uani C
C6 -0.096(1) 0.2860(5) 0.3246(3) 1.00 0.030(2) Uani C
C7 0.060(1) 0.4643(5) 0.3308(3) 1.00 0.027(2) Uani C
C8 -0.108(1) 0.5156(5) 0.2963(3) 1.00 0.030(3) Uani C
C9 -0.093(1) 0.6167(5) 0.2921(3) 1.00 0.035(3) Uani C
C10 0.094(1) 0.6668(4) 0.3206(3) 1.00 0.033(3) Uani C
C11 0.263(1) 0.6133(5) 0.3540(3) 1.00 0.030(3) Uani C
C12 0.500(1) 0.2203(4) 0.4447(3) 1.00 0.028(2) Uani C
C13 0.584(1) 0.1345(5) 0.4732(3) 1.00 0.035(3) Uani C
C14 0.783(1) 0.1371(5) 0.5123(4) 1.00 0.039(3) Uani C
C15 0.898(1) 0.2263(5) 0.5231(3) 1.00 0.037(3) Uani C
C16 0.812(1) 0.3104(5) 0.4933(3) 1.00 0.032(3) Uani C
H1 0.1539 0.0913 0.3948 1.00 0.0382 Uiso H
H2 -0.1685 0.1379 0.3297 1.00 0.0362 Uiso H
H3 -0.2330 0.3037 0.2984 1.00 0.0339 Uiso H
H4 -0.2363 0.4806 0.2749 1.00 0.0337 Uiso H
H5 -0.2145 0.6536 0.2691 1.00 0.0395 Uiso H
H6 0.1052 0.7383 0.3171 1.00 0.0357 Uiso H
H7 0.3955 0.6476 0.3736 1.00 0.0334 Uiso H
H8 0.5025 0.0723 0.4658 1.00 0.0384 Uiso H
H9 0.8422 0.0767 0.5322 1.00 0.0431 Uiso H
H10 1.0361 0.2293 0.5511 1.00 0.0404 Uiso H
H11 0.8945 0.3726 0.4995 1.00 0.0345 Uiso H

loop_
_atom_type_symbol
_atom_type_oxidation_number
_atom_type_number_in_cell
_atom_type_scat_dispersion_real
_atom_type_scat_dispersion_imag
_atom_type_scat_source
Au 0 4 -2.6880 8.7980 'International Tables Vol IV Table 2.2A'
Cl 0 4 0.1320 0.1590 'International Tables Vol IV Table 2.2A'
P 0 4 0.0900 0.0950 'International Tables Vol IV Table 2.2A'
F 0 24 0.0140 0.0100 'International Tables Vol IV Table 2.2A'
N 0 8 0.0040 0.0030 'International Tables Vol IV Table 2.2A'
C 0 64 0.0020 0.0020 'International Tables Vol IV Table 2.2A'
H 0 44 0.0000 0.0000 'International Tables Vol IV Table 2.2A'

loop_
_geom_angle_atom_site_label_1
_geom_angle_atom_site_label_2
_geom_angle_atom_site_label_3
_geom_angle
_geom_angle_site_symmetry_1
_geom_angle_site_symmetry_2
_geom_angle_site_symmetry_3
_geom_angle_publ_flag
Cl Au N1 99.2(1) 1_555 1_555 1_555 yes
Cl Au N2 99.6(1) 1_555 1_555 1_555 yes
Cl Au C2 179.7(2) 1_555 1_555 1_555 yes
N1 Au N2 161.2(2) 1_555 1_555 1_555 yes
N1 Au C2 80.5(2) 1_555 1_555 1_555 yes
N2 Au C2 80.7(2) 1_555 1_555 1_555 yes
F1 P F2 178.6(3) 1_555 1_555 1_555 yes
F1 P F3A 88.8(3) 1_555 1_555 1_555 yes
F1 P F4A 90.4(3) 1_555 1_555 1_555 yes
F1 P F5A 89.5(3) 1_555 1_555 1_555 yes
F1 P F6A 90.4(3) 1_555 1_555 1_555 yes
F1 P F3B 91.3(7) 1_555 1_555 1_555 yes
F1 P F4B 86.5(6) 1_555 1_555 1_555 yes
F1 P F5B 95.7(7) 1_555 1_555 1_555 yes
F1 P F6B 86.0(8) 1_555 1_555 1_555 yes
F2 P F3A 92.5(3) 1_555 1_555 1_555 yes
F2 P F4A 88.3(3) 1_555 1_555 1_555 yes
F2 P F5A 90.8(3) 1_555 1_555 1_555 yes
F2 P F6A 89.2(3) 1_555 1_555 1_555 yes
F2 P F3B 89.7(7) 1_555 1_555 1_555 yes
F2 P F4B 92.5(6) 1_555 1_555 1_555 yes
F2 P F5B 85.2(7) 1_555 1_555 1_555 yes
F2 P F6B 93.0(8) 1_555 1_555 1_555 yes
F3A P F4A 177.9(4) 1_555 1_555 1_555 yes
F3A P F5A 94.2(4) 1_555 1_555 1_555 yes
F3A P F6A 89.2(4) 1_555 1_555 1_555 yes
F3A P F3B 25.0(7) 1_555 1_555 1_555 yes
F3A P F4B 153.4(7) 1_555 1_555 1_555 yes
F3A P F5B 64.7(8) 1_555 1_555 1_555 yes
F3A P F6B 115.6(8) 1_555 1_555 1_555 yes
F4A P F5A 87.8(4) 1_555 1_555 1_555 yes
F4A P F6A 88.8(4) 1_555 1_555 1_555 yes
F4A P F3B 153.1(7) 1_555 1_555 1_555 yes
F4A P F4B 28.4(7) 1_555 1_555 1_555 yes
F4A P F5B 117.4(7) 1_555 1_555 1_555 yes
F4A P F6B 62.3(8) 1_555 1_555 1_555 yes
F5A P F6A 176.6(4) 1_555 1_555 1_555 yes
F5A P F3B 119.1(7) 1_555 1_555 1_555 yes
F5A P F4B 59.7(7) 1_555 1_555 1_555 yes
F5A P F5B 30.4(7) 1_555 1_555 1_555 yes
F5A P F6B 149.7(8) 1_555 1_555 1_555 yes
F6A P F3B 64.3(7) 1_555 1_555 1_555 yes
F6A P F4B 116.9(7) 1_555 1_555 1_555 yes
F6A P F5B 153.0(7) 1_555 1_555 1_555 yes
F6A P F6B 26.9(8) 1_555 1_555 1_555 yes
F3B P F4B 177.4(9) 1_555 1_555 1_555 yes
F3B P F5B 89.2(10) 1_555 1_555 1_555 yes
F3B P F6B 91.0(10) 1_555 1_555 1_555 yes
F4B P F5B 89.8(9) 1_555 1_555 1_555 yes
F4B P F6B 90.1(9) 1_555 1_555 1_555 yes
F5B P F6B 178.2(11) 1_555 1_555 1_555 yes
P F3A F3B 72.5(15) 1_555 1_555 1_555 yes
P F3A F5B 56.3(7) 1_555 1_555 1_555 yes
F3B F3A F5B 127.4(18) 1_555 1_555 1_555 yes
P F4A F4B 69.6(13) 1_555 1_555 1_555 yes
P F4A F6B 54.9(8) 1_555 1_555 1_555 yes
F4B F4A F6B 123.1(15) 1_555 1_555 1_555 yes
P F5A F4B 58.8(6) 1_555 1_555 1_555 yes
P F5A F5B 73.1(14) 1_555 1_555 1_555 yes
F4B F5A F5B 131.1(16) 1_555 1_555 1_555 yes
P F6A F3B 56.5(6) 1_555 1_555 1_555 yes
P F6A F6B 69.4(16) 1_555 1_555 1_555 yes
F3B F6A F6B 125.3(18) 1_555 1_555 1_555 yes
P F3B F3A 82.5(16) 1_555 1_555 1_555 yes
P F3B F6A 59.2(7) 1_555 1_555 1_555 yes
F3A F3B F6A 141.2(20) 1_555 1_555 1_555 yes
P F4B F4A 82.0(13) 1_555 1_555 1_555 yes
P F4B F5A 61.6(7) 1_555 1_555 1_555 yes
F4A F4B F5A 142.6(17) 1_555 1_555 1_555 yes
P F5B F3A 59.0(7) 1_555 1_555 1_555 yes
P F5B F5A 76.6(15) 1_555 1_555 1_555 yes
F3A F5B F5A 133.3(19) 1_555 1_555 1_555 yes
P F6B F4A 62.8(8) 1_555 1_555 1_555 yes
P F6B F6A 83.7(17) 1_555 1_555 1_555 yes
F4A F6B F6A 144.8(22) 1_555 1_555 1_555 yes
Au N1 C7 115.1(4) 1_555 1_555 1_555 yes
Au N1 C11 124.7(4) 1_555 1_555 1_555 yes
C7 N1 C11 120.1(5) 1_555 1_555 1_555 yes
Au N2 C12 114.8(4) 1_555 1_555 1_555 yes
Au N2 C16 124.6(4) 1_555 1_555 1_555 yes
C12 N2 C16 120.7(5) 1_555 1_555 1_555 yes
C2 C1 C6 116.8(5) 1_555 1_555 1_555 yes
C2 C1 C7 114.8(5) 1_555 1_555 1_555 yes
C6 C1 C7 128.3(5) 1_555 1_555 1_555 yes
Au C2 C1 116.9(4) 1_555 1_555 1_555 yes
Au C2 C3 116.9(4) 1_555 1_555 1_555 yes
C1 C2 C3 126.1(5) 1_555 1_555 1_555 yes
C2 C3 C4 116.7(5) 1_555 1_555 1_555 yes
C2 C3 C12 114.3(5) 1_555 1_555 1_555 yes
C4 C3 C12 129.0(6) 1_555 1_555 1_555 yes
C3 C4 C5 119.1(6) 1_555 1_555 1_555 yes
C3 C4 H1 120.5 1_555 1_555 1_555 yes
C5 C4 H1 120.5 1_555 1_555 1_555 yes
C4 C5 C6 122.7(6) 1_555 1_555 1_555 yes
C4 C5 H2 118.6 1_555 1_555 1_555 yes
C6 C5 H2 118.6 1_555 1_555 1_555 yes
C1 C6 C5 118.6(5) 1_555 1_555 1_555 yes
C1 C6 H3 120.7 1_555 1_555 1_555 yes
C5 C6 H3 120.7 1_555 1_555 1_555 yes
N1 C7 C1 112.6(5) 1_555 1_555 1_555 yes
N1 C7 C8 120.2(5) 1_555 1_555 1_555 yes
C1 C7 C8 127.2(5) 1_555 1_555 1_555 yes
C7 C8 C9 119.4(6) 1_555 1_555 1_555 yes
C7 C8 H4 120.3 1_555 1_555 1_555 yes
C9 C8 H4 120.3 1_555 1_555 1_555 yes
C8 C9 C10 120.5(6) 1_555 1_555 1_555 yes
C8 C9 H5 119.7 1_555 1_555 1_555 yes
C10 C9 H5 119.7 1_555 1_555 1_555 yes
C9 C10 C11 119.0(6) 1_555 1_555 1_555 yes
C9 C10 H6 120.5 1_555 1_555 1_555 yes
C11 C10 H6 120.5 1_555 1_555 1_555 yes
N1 C11 C10 120.8(6) 1_555 1_555 1_555 yes
N1 C11 H7 119.6 1_555 1_555 1_555 yes
C10 C11 H7 119.6 1_555 1_555 1_555 yes
N2 C12 C3 113.4(5) 1_555 1_555 1_555 yes
N2 C12 C13 119.3(5) 1_555 1_555 1_555 yes
C3 C12 C13 127.4(6) 1_555 1_555 1_555 yes
C12 C13 C14 120.1(6) 1_555 1_555 1_555 yes
C12 C13 H8 120.0 1_555 1_555 1_555 yes
C14 C13 H8 120.0 1_555 1_555 1_555 yes
C13 C14 C15 119.8(6) 1_555 1_555 1_555 yes
C13 C14 H9 120.1 1_555 1_555 1_555 yes
C15 C14 H9 120.1 1_555 1_555 1_555 yes
C14 C15 C16 118.8(6) 1_555 1_555 1_555 yes
C14 C15 H10 120.6 1_555 1_555 1_555 yes
C16 C15 H10 120.6 1_555 1_555 1_555 yes
N2 C16 C15 121.3(6) 1_555 1_555 1_555 yes
N2 C16 H11 119.3 1_555 1_555 1_555 yes
C15 C16 H11 119.3 1_555 1_555 1_555 yes

loop_
_geom_bond_atom_site_label_1
_geom_bond_atom_site_label_2
_geom_bond_distance
_geom_bond_site_symmetry_1
_geom_bond_site_symmetry_2
_geom_bond_publ_flag
Au Cl 2.360(1) 1_555 1_555 yes
Au N1 2.019(5) 1_555 1_555 yes
Au N2 2.032(5) 1_555 1_555 yes
Au C2 1.950(5) 1_555 1_555 yes
P F1 1.591(4) 1_555 1_555 yes
P F2 1.584(5) 1_555 1_555 yes
P F3A 1.576(7) 1_555 1_555 yes
P F4A 1.598(7) 1_555 1_555 yes
P F5A 1.555(6) 1_555 1_555 yes
P F6A 1.562(5) 1_555 1_555 yes
P F3B 1.517(17) 1_555 1_555 yes
P F4B 1.512(15) 1_555 1_555 yes
P F5B 1.529(19) 1_555 1_555 yes
P F6B 1.471(19) 1_555 1_555 yes
F3A F3B 0.672(20) 1_555 1_555 yes
F3A F5B 1.662(19) 1_555 1_555 yes
F4A F4B 0.767(18) 1_555 1_555 yes
F4A F6B 1.592(19) 1_555 1_555 yes
F5A F4B 1.526(18) 1_555 1_555 yes
F5A F5B 0.809(20) 1_555 1_555 yes
F6A F3B 1.640(19) 1_555 1_555 yes
F6A F6B 0.711(19) 1_555 1_555 yes
N1 C7 1.385(8) 1_555 1_555 yes
N1 C11 1.345(8) 1_555 1_555 yes
N2 C12 1.377(7) 1_555 1_555 yes
N2 C16 1.346(8) 1_555 1_555 yes
C1 C2 1.368(8) 1_555 1_555 yes
C1 C6 1.395(8) 1_555 1_555 yes
C1 C7 1.458(9) 1_555 1_555 yes
C2 C3 1.379(8) 1_555 1_555 yes
C3 C4 1.385(9) 1_555 1_555 yes
C3 C12 1.466(8) 1_555 1_555 yes
C4 C5 1.386(9) 1_555 1_555 yes
C4 H1 0.970 1_555 1_555 yes
C5 C6 1.393(9) 1_555 1_555 yes
C5 H2 0.970 1_555 1_555 yes
C6 H3 0.970 1_555 1_555 yes
C7 C8 1.370(8) 1_555 1_555 yes
C8 C9 1.368(9) 1_555 1_555 yes
C8 H4 0.970 1_555 1_555 yes
C9 C10 1.384(9) 1_555 1_555 yes
C9 H5 0.970 1_555 1_555 yes
C10 C11 1.379(9) 1_555 1_555 yes
C10 H6 0.970 1_555 1_555 yes
C11 H7 0.970 1_555 1_555 yes
C12 C13 1.380(9) 1_555 1_555 yes
C13 C14 1.382(9) 1_555 1_555 yes
C13 H8 0.970 1_555 1_555 yes
C14 C15 1.387(9) 1_555 1_555 yes
C14 H9 0.970 1_555 1_555 yes
C15 C16 1.376(9) 1_555 1_555 yes
C15 H10 0.970 1_555 1_555 yes
C16 H11 0.970 1_555 1_555 yes
